data_7225905
loop_
_publ_author_name
'Ghandi, Mehdi'
'Zarezadeh, Nahid'
'Abbasi, Alireza'

_publ_section_title
;
 Diastereolective synthesis of novel tetra-and pentacyclic annulated
 coumarino-\d-sultam pyrrolidine, pyrrolizidine, pyrrolothiazole and
 isoxazolidine derivatives via intramolecular 1,3-dipolar cycloadditions
;
_journal_name_full 'RSC Adv.'
_journal_paper_doi 10.1039/C6RA14169B
_journal_year 2016
_chemical_formula_moiety 'C33 H28 N2 O4 S'
_chemical_formula_sum 'C33 H28 N2 O4 S'
_chemical_formula_weight 548.64
_chemical_name_systematic
; 
 ? 
;
_space_group_IT_number 14
_symmetry_cell_setting monoclinic
_symmetry_space_group_name_Hall '-P 2ybc'
_symmetry_space_group_name_H-M 'P 1 21/c 1'
_atom_sites_solution_hydrogens geom
_atom_sites_solution_primary direct
_atom_sites_solution_secondary difmap
_audit_creation_method SHELXL-97
_audit_update_record
;
2015-10-28 deposited with the CCDC.
2016-07-11 downloaded from the CCDC.
;
_cell_angle_alpha 90.00
_cell_angle_beta 133.170(18)
_cell_angle_gamma 90.00
_cell_formula_units_Z 4
_cell_length_a 13.148(3)
_cell_length_b 16.285(3)
_cell_length_c 17.991(6)
_cell_measurement_reflns_used 14974
_cell_measurement_temperature 293(2)
_cell_measurement_theta_max 24.99
_cell_measurement_theta_min 1.99
_cell_volume 2809.5(15)
_computing_cell_refinement 'Automar software package (1.24-4, 2013)'
_computing_data_collection 'MAR345 dtb Program Manual(1.24-4, 2013)'
_computing_data_reduction 'Automar software package (1.24-4, 2013)'
_computing_molecular_graphics 'DIAMOND (Brandenburg, 1999)'
_computing_publication_material 'PLATON (Spek, 2000)'
_computing_structure_refinement 'SHELXL-97 (Sheldrick, 1997)'
_computing_structure_solution 'SHELXS-97 (Sheldrick, 1997)'
_diffrn_ambient_temperature 293(2)
_diffrn_detector_area_resol_mean 0.71
_diffrn_measured_fraction_theta_full 0.999
_diffrn_measured_fraction_theta_max 0.999
_diffrn_measurement_device_type 'Mar345 dtb'
_diffrn_measurement_method 'image-plate detector - phi oscillation'
_diffrn_radiation_monochromator graphite
_diffrn_radiation_source 'fine-focus sealed tube'
_diffrn_radiation_type MoK\a
_diffrn_radiation_wavelength 0.71073
_diffrn_reflns_av_R_equivalents 0.0388
_diffrn_reflns_av_sigmaI/netI 0.0310
_diffrn_reflns_limit_h_max 15
_diffrn_reflns_limit_h_min -13
_diffrn_reflns_limit_k_max 19
_diffrn_reflns_limit_k_min -19
_diffrn_reflns_limit_l_max 20
_diffrn_reflns_limit_l_min -21
_diffrn_reflns_number 14974
_diffrn_reflns_theta_full 24.99
_diffrn_reflns_theta_max 24.99
_diffrn_reflns_theta_min 1.99
_exptl_absorpt_coefficient_mu 0.156
_exptl_absorpt_correction_type none
_exptl_crystal_colour 'light yellow'
_exptl_crystal_density_diffrn 1.297
_exptl_crystal_density_method 'not measured'
_exptl_crystal_description block
_exptl_crystal_F_000 1152
_exptl_crystal_size_max 0.50
_exptl_crystal_size_mid 0.35
_exptl_crystal_size_min 0.30
_refine_diff_density_max 0.178
_refine_diff_density_min -0.267
_refine_diff_density_rms 0.039
_refine_ls_extinction_method none
_refine_ls_goodness_of_fit_ref 1.075
_refine_ls_hydrogen_treatment constr
_refine_ls_matrix_type full
_refine_ls_number_parameters 362
_refine_ls_number_reflns 4939
_refine_ls_number_restraints 0
_refine_ls_restrained_S_all 1.075
_refine_ls_R_factor_all 0.0567
_refine_ls_R_factor_gt 0.0455
_refine_ls_shift/su_max 0.001
_refine_ls_shift/su_mean 0.000
_refine_ls_structure_factor_coef Fsqd
_refine_ls_weighting_details 'calc w=1/[\s^2^(Fo^2^)+(0.0398P)^2^+1.1897P] where P=(Fo^2^+2Fc^2^)/3'
_refine_ls_weighting_scheme calc
_refine_ls_wR_factor_gt 0.1037
_refine_ls_wR_factor_ref 0.1095
_reflns_number_gt 4173
_reflns_number_total 4939
_reflns_threshold_expression >2sigma(I)
_cod_data_source_file c6ra14169b2.cif
_cod_data_source_block final
_cod_original_cell_volume 2809.5(12)
_cod_original_sg_symbol_H-M 'P 21/c'
_cod_database_code 7225905

loop_
_symmetry_equiv_pos_as_xyz
'x, y, z'
'-x, y+1/2, -z+1/2'
'-x, -y, -z'
'x, -y-1/2, z-1/2'

loop_
_atom_site_label
_atom_site_type_symbol
_atom_site_fract_x
_atom_site_fract_y
_atom_site_fract_z
_atom_site_U_iso_or_equiv
_atom_site_adp_type
_atom_site_occupancy
_atom_site_symmetry_multiplicity
_atom_site_calc_flag
_atom_site_refinement_flags
S1 S 0.65718(5) 0.43549(3) 0.52042(4) 0.04418(14) Uani 1 1 d .
O1 O 0.61833(15) 0.42365(10) 0.57670(10) 0.0573(4) Uani 1 1 d .
O2 O 0.70039(14) 0.51523(8) 0.51815(11) 0.0534(4) Uani 1 1 d .
O3 O 0.88112(17) 0.37172(10) 0.38908(14) 0.0673(4) Uani 1 1 d .
O4 O 0.6591(2) 0.35347(13) 0.25054(14) 0.0788(5) Uani 1 1 d .
N1 N 0.78900(16) 0.37282(10) 0.57036(12) 0.0473(4) Uani 1 1 d .
N2 N 0.55125(16) 0.26290(9) 0.39045(13) 0.0452(4) Uani 1 1 d .
C21 C 0.1780(2) 0.43311(13) 0.22423(16) 0.0540(5) Uani 1 1 d .
H21 H 0.2037 0.4738 0.2707 0.065 Uiso 1 1 calc R
C7 C 1.2015(3) 0.42925(17) 0.6939(3) 0.0853(9) Uani 1 1 d .
H7 H 1.2745 0.4435 0.7619 0.102 Uiso 1 1 calc R
C18 C 0.39907(18) 0.35966(11) 0.36916(14) 0.0415(4) Uani 1 1 d .
H18 H 0.3854 0.3838 0.4117 0.050 Uiso 1 1 calc R
C20 C 0.26393(19) 0.36581(11) 0.25676(14) 0.0418(4) Uani 1 1 d .
C11 C 0.57935(19) 0.18528(12) 0.37514(15) 0.0465(5) Uani 1 1 d .
C24 C 0.0988(2) 0.31518(15) 0.08373(17) 0.0616(6) Uani 1 1 d .
H24 H 0.0730 0.2752 0.0366 0.074 Uiso 1 1 calc R
C22 C 0.0538(2) 0.44070(15) 0.12298(18) 0.0676(7) Uani 1 1 d .
H22 H -0.0029 0.4862 0.1026 0.081 Uiso 1 1 calc R
C2 C 0.7183(2) 0.35550(12) 0.40796(15) 0.0461(5) Uani 1 1 d .
C5 C 0.9616(2) 0.38939(13) 0.55552(18) 0.0548(5) Uani 1 1 d .
C30 C 1.2000(2) 0.27545(17) 0.93612(16) 0.0635(6) Uani 1 1 d .
C15 C 0.6095(3) 0.03936(15) 0.4088(2) 0.0726(7) Uani 1 1 d .
H15 H 0.6084 -0.0059 0.4398 0.087 Uiso 1 1 calc R
C6 C 1.0720(2) 0.41127(15) 0.6581(2) 0.0692(7) Uani 1 1 d .
H6 H 1.0577 0.4136 0.7020 0.083 Uiso 1 1 calc R
C19 C 0.51752(18) 0.40410(11) 0.38814(14) 0.0400(4) Uani 1 1 d .
H19 H 0.4808 0.4520 0.3433 0.048 Uiso 1 1 calc R
C3 C 0.7453(2) 0.36004(14) 0.3421(2) 0.0588(6) Uani 1 1 d .
C17 C 0.4567(2) 0.27252(12) 0.40558(16) 0.0467(5) Uani 1 1 d .
H17A H 0.5059 0.2660 0.4769 0.056 Uiso 1 1 calc R
H17B H 0.3820 0.2324 0.3659 0.056 Uiso 1 1 calc R
C10 C 0.56975(19) 0.33983(12) 0.35830(14) 0.0423(4) Uani 1 1 d .
H10 H 0.5085 0.3397 0.2841 0.051 Uiso 1 1 calc R
C25 C 0.2230(2) 0.30696(13) 0.18502(16) 0.0530(5) Uani 1 1 d .
H25 H 0.2794 0.2614 0.2049 0.064 Uiso 1 1 calc R
C27 C 0.9448(2) 0.29022(13) 0.73266(15) 0.0504(5) Uani 1 1 d .
C28 C 1.0232(2) 0.22011(14) 0.76690(17) 0.0567(5) Uani 1 1 d .
H28 H 0.9921 0.1767 0.7221 0.068 Uiso 1 1 calc R
C4 C 0.9855(2) 0.38890(13) 0.4919(2) 0.0616(6) Uani 1 1 d .
C12 C 0.6082(2) 0.17322(14) 0.31468(16) 0.0536(5) Uani 1 1 d .
H12 H 0.6067 0.2175 0.2814 0.064 Uiso 1 1 calc R
C16 C 0.5797(2) 0.11700(13) 0.42242(18) 0.0597(6) Uani 1 1 d .
H16 H 0.5601 0.1234 0.4629 0.072 Uiso 1 1 calc R
C13 C 0.6391(2) 0.09527(16) 0.30388(19) 0.0665(7) Uani 1 1 d .
H13 H 0.6594 0.0881 0.2639 0.080 Uiso 1 1 calc R
C1 C 0.82176(19) 0.37051(12) 0.50907(15) 0.0468(5) Uani 1 1 d .
C29 C 1.1486(2) 0.21312(17) 0.86771(18) 0.0658(7) Uani 1 1 d .
H29 H 1.1990 0.1645 0.8893 0.079 Uiso 1 1 calc R
C23 C 0.0139(2) 0.38184(16) 0.05280(17) 0.0675(7) Uani 1 1 d .
H23 H -0.0696 0.3870 -0.0148 0.081 Uiso 1 1 calc R
C31 C 1.1209(3) 0.34581(18) 0.90189(18) 0.0785(8) Uani 1 1 d .
H31 H 1.1530 0.3894 0.9466 0.094 Uiso 1 1 calc R
C26 C 0.8062(2) 0.29575(13) 0.62346(16) 0.0571(6) Uani 1 1 d .
H26A H 0.7970 0.2489 0.5859 0.069 Uiso 1 1 calc R
H26B H 0.7318 0.2927 0.6226 0.069 Uiso 1 1 calc R
C32 C 0.9940(3) 0.35276(16) 0.80190(18) 0.0761(8) Uani 1 1 d .
H32 H 0.9414 0.4003 0.7812 0.091 Uiso 1 1 calc R
C8 C 1.2223(3) 0.42609(17) 0.6295(3) 0.0898(10) Uani 1 1 d .
H8 H 1.3105 0.4374 0.6547 0.108 Uiso 1 1 calc R
C9 C 1.1161(3) 0.40659(15) 0.5278(3) 0.0778(8) Uani 1 1 d .
H9 H 1.1314 0.4053 0.4844 0.093 Uiso 1 1 calc R
C14 C 0.6404(3) 0.02858(16) 0.3508(2) 0.0736(7) Uani 1 1 d .
H14 H 0.6619 -0.0233 0.3433 0.088 Uiso 1 1 calc R
C33 C 1.3388(3) 0.2677(2) 1.04582(19) 0.0946(10) Uani 1 1 d .
H33A H 1.3824 0.2168 1.0543 0.142 Uiso 1 1 calc R
H33B H 1.3233 0.2690 1.0908 0.142 Uiso 1 1 calc R
H33C H 1.3984 0.3126 1.0617 0.142 Uiso 1 1 calc R

loop_
_atom_site_aniso_label
_atom_site_aniso_U_11
_atom_site_aniso_U_22
_atom_site_aniso_U_33
_atom_site_aniso_U_23
_atom_site_aniso_U_13
_atom_site_aniso_U_12
S1 0.0357(2) 0.0446(3) 0.0421(3) -0.0043(2) 0.0226(2) -0.0001(2)
O1 0.0507(8) 0.0746(10) 0.0473(8) -0.0067(7) 0.0338(7) -0.0034(7)
O2 0.0438(8) 0.0411(7) 0.0635(9) -0.0079(7) 0.0322(7) -0.0053(6)
O3 0.0617(10) 0.0672(10) 0.0946(12) -0.0090(9) 0.0618(10) -0.0068(8)
O4 0.0757(12) 0.1057(15) 0.0699(11) -0.0131(10) 0.0557(11) -0.0180(10)
N1 0.0357(8) 0.0484(9) 0.0431(9) 0.0032(7) 0.0212(8) 0.0049(7)
N2 0.0427(9) 0.0364(8) 0.0572(10) -0.0003(7) 0.0345(8) 0.0019(7)
C21 0.0455(11) 0.0481(12) 0.0503(11) -0.0032(9) 0.0258(10) 0.0055(9)
C7 0.0395(13) 0.0717(18) 0.096(2) 0.0095(15) 0.0273(14) -0.0010(12)
C18 0.0334(9) 0.0438(10) 0.0437(10) -0.0006(8) 0.0249(9) 0.0015(8)
C20 0.0346(9) 0.0405(10) 0.0450(10) -0.0025(8) 0.0251(9) -0.0019(8)
C11 0.0308(9) 0.0428(11) 0.0445(10) -0.0042(8) 0.0174(9) 0.0012(8)
C24 0.0603(14) 0.0587(14) 0.0500(12) -0.0112(10) 0.0315(11) -0.0101(11)
C22 0.0511(13) 0.0615(14) 0.0575(13) 0.0052(12) 0.0244(11) 0.0151(11)
C2 0.0396(10) 0.0434(11) 0.0545(11) -0.0013(9) 0.0319(10) 0.0004(8)
C5 0.0378(11) 0.0445(11) 0.0680(14) 0.0027(10) 0.0307(11) 0.0023(9)
C30 0.0479(12) 0.0938(18) 0.0419(11) 0.0109(12) 0.0281(10) 0.0135(12)
C15 0.0718(16) 0.0430(13) 0.0774(17) 0.0043(12) 0.0410(15) 0.0067(11)
C6 0.0381(12) 0.0638(15) 0.0722(15) 0.0048(12) 0.0247(12) 0.0009(10)
C19 0.0333(9) 0.0396(10) 0.0389(9) 0.0011(8) 0.0215(8) 0.0010(8)
C3 0.0548(13) 0.0560(13) 0.0741(16) -0.0073(11) 0.0474(13) -0.0070(10)
C17 0.0397(10) 0.0465(11) 0.0502(11) 0.0040(9) 0.0292(9) 0.0017(9)
C10 0.0362(10) 0.0431(10) 0.0431(10) -0.0023(8) 0.0254(9) 0.0001(8)
C25 0.0507(12) 0.0466(11) 0.0533(12) -0.0048(9) 0.0324(10) 0.0003(9)
C27 0.0459(11) 0.0510(12) 0.0437(11) 0.0032(9) 0.0266(10) 0.0075(9)
C28 0.0577(13) 0.0588(13) 0.0530(12) 0.0054(10) 0.0377(11) 0.0121(11)
C4 0.0471(12) 0.0435(12) 0.0913(18) 0.0004(12) 0.0462(13) 0.0028(10)
C12 0.0424(11) 0.0517(12) 0.0508(12) -0.0094(10) 0.0257(10) -0.0009(9)
C16 0.0558(13) 0.0470(12) 0.0635(13) 0.0018(10) 0.0358(12) 0.0046(10)
C13 0.0546(13) 0.0647(15) 0.0637(14) -0.0189(12) 0.0341(12) 0.0009(11)
C1 0.0363(10) 0.0398(10) 0.0558(12) 0.0019(9) 0.0282(10) 0.0032(8)
C29 0.0587(14) 0.0804(17) 0.0593(14) 0.0241(13) 0.0407(12) 0.0309(13)
C23 0.0465(13) 0.0715(16) 0.0442(12) 0.0007(11) 0.0153(10) -0.0028(11)
C31 0.0744(17) 0.0797(18) 0.0472(13) -0.0077(12) 0.0283(13) 0.0095(14)
C26 0.0500(12) 0.0497(12) 0.0479(11) 0.0050(10) 0.0242(10) 0.0015(10)
C32 0.0667(16) 0.0632(15) 0.0517(13) -0.0017(11) 0.0224(12) 0.0217(12)
C8 0.0437(14) 0.0639(17) 0.137(3) 0.0081(17) 0.0525(19) 0.0009(12)
C9 0.0594(16) 0.0544(14) 0.133(3) 0.0060(15) 0.0708(19) 0.0039(12)
C14 0.0645(15) 0.0543(15) 0.0741(16) -0.0145(13) 0.0366(14) 0.0065(12)
C33 0.0562(15) 0.158(3) 0.0489(14) 0.0146(17) 0.0281(13) 0.0223(18)

loop_
_atom_type_symbol
_atom_type_description
_atom_type_scat_dispersion_real
_atom_type_scat_dispersion_imag
_atom_type_scat_source
C C 0.0033 0.0016 'International Tables Vol C Tables 4.2.6.8 and 6.1.1.4'
H H 0.0000 0.0000 'International Tables Vol C Tables 4.2.6.8 and 6.1.1.4'
N N 0.0061 0.0033 'International Tables Vol C Tables 4.2.6.8 and 6.1.1.4'
O O 0.0106 0.0060 'International Tables Vol C Tables 4.2.6.8 and 6.1.1.4'
S S 0.1246 0.1234 'International Tables Vol C Tables 4.2.6.8 and 6.1.1.4'

loop_
_geom_angle_atom_site_label_1
_geom_angle_atom_site_label_2
_geom_angle_atom_site_label_3
_geom_angle
O1 S1 O2 119.07(9)
O1 S1 N1 106.44(9)
O2 S1 N1 106.71(9)
O1 S1 C19 111.06(9)
O2 S1 C19 106.43(9)
N1 S1 C19 106.40(9)
C3 O3 C4 122.37(19)
C1 N1 C26 118.37(17)
C1 N1 S1 110.74(12)
C26 N1 S1 120.65(14)
C11 N2 C17 120.72(16)
C11 N2 C10 123.87(16)
C17 N2 C10 112.07(15)
C20 C21 C22 120.8(2)
C20 C21 H21 119.6
C22 C21 H21 119.6
C8 C7 C6 119.8(3)
C8 C7 H7 120.1
C6 C7 H7 120.1
C19 C18 C17 102.32(15)
C19 C18 C20 110.40(15)
C17 C18 C20 114.47(16)
C19 C18 H18 109.8
C17 C18 H18 109.8
C20 C18 H18 109.8
C21 C20 C25 117.98(18)
C21 C20 C18 118.99(17)
C25 C20 C18 123.03(17)
C12 C11 N2 122.23(19)
C12 C11 C16 118.3(2)
N2 C11 C16 119.42(19)
C23 C24 C25 120.5(2)
C23 C24 H24 119.7
C25 C24 H24 119.7
C23 C22 C21 120.7(2)
C23 C22 H22 119.6
C21 C22 H22 119.6
C1 C2 C3 120.33(19)
C1 C2 C10 121.89(18)
C3 C2 C10 117.63(18)
C4 C5 C6 118.3(2)
C4 C5 C1 116.3(2)
C6 C5 C1 125.4(2)
C29 C30 C31 117.3(2)
C29 C30 C33 121.5(2)
C31 C30 C33 121.2(3)
C14 C15 C16 121.1(3)
C14 C15 H15 119.4
C16 C15 H15 119.4
C7 C6 C5 120.3(3)
C7 C6 H6 119.8
C5 C6 H6 119.8
C18 C19 C10 103.30(15)
C18 C19 S1 112.76(13)
C10 C19 S1 110.84(12)
C18 C19 H19 109.9
C10 C19 H19 109.9
S1 C19 H19 109.9
O4 C3 O3 117.7(2)
O4 C3 C2 125.7(2)
O3 C3 C2 116.5(2)
N2 C17 C18 104.86(15)
N2 C17 H17A 110.8
C18 C17 H17A 110.8
N2 C17 H17B 110.8
C18 C17 H17B 110.8
H17A C17 H17B 108.9
N2 C10 C2 113.96(15)
N2 C10 C19 102.09(15)
C2 C10 C19 112.57(15)
N2 C10 H10 109.3
C2 C10 H10 109.3
C19 C10 H10 109.3
C20 C25 C24 120.9(2)
C20 C25 H25 119.6
C24 C25 H25 119.6
C28 C27 C32 117.7(2)
C28 C27 C26 120.0(2)
C32 C27 C26 122.20(19)
C27 C28 C29 120.7(2)
C27 C28 H28 119.6
C29 C28 H28 119.6
C5 C4 O3 122.09(19)
C5 C4 C9 121.6(3)
O3 C4 C9 116.3(2)
C13 C12 C11 120.2(2)
C13 C12 H12 119.9
C11 C12 H12 119.9
C15 C16 C11 119.9(2)
C15 C16 H16 120.0
C11 C16 H16 120.0
C14 C13 C12 121.4(2)
C14 C13 H13 119.3
C12 C13 H13 119.3
C2 C1 N1 118.94(17)
C2 C1 C5 121.9(2)
N1 C1 C5 119.01(18)
C30 C29 C28 122.0(2)
C30 C29 H29 119.0
C28 C29 H29 119.0
C24 C23 C22 119.1(2)
C24 C23 H23 120.4
C22 C23 H23 120.4
C30 C31 C32 121.2(2)
C30 C31 H31 119.4
C32 C31 H31 119.4
N1 C26 C27 113.61(17)
N1 C26 H26A 108.8
C27 C26 H26A 108.8
N1 C26 H26B 108.8
C27 C26 H26B 108.8
H26A C26 H26B 107.7
C27 C32 C31 121.1(2)
C27 C32 H32 119.5
C31 C32 H32 119.5
C7 C8 C9 121.8(3)
C7 C8 H8 119.1
C9 C8 H8 119.1
C8 C9 C4 118.1(3)
C8 C9 H9 120.9
C4 C9 H9 120.9
C15 C14 C13 119.0(2)
C15 C14 H14 120.5
C13 C14 H14 120.5
C30 C33 H33A 109.5
C30 C33 H33B 109.5
H33A C33 H33B 109.5
C30 C33 H33C 109.5
H33A C33 H33C 109.5
H33B C33 H33C 109.5

loop_
_geom_bond_atom_site_label_1
_geom_bond_atom_site_label_2
_geom_bond_distance
S1 O1 1.4251(15)
S1 O2 1.4292(15)
S1 N1 1.6498(17)
S1 C19 1.821(2)
O3 C3 1.369(3)
O3 C4 1.382(3)
O4 C3 1.206(3)
N1 C1 1.433(3)
N1 C26 1.498(3)
N2 C11 1.396(2)
N2 C17 1.452(2)
N2 C10 1.468(2)
C21 C20 1.384(3)
C21 C22 1.389(3)
C21 H21 0.9300
C7 C8 1.363(5)
C7 C6 1.377(4)
C7 H7 0.9300
C18 C19 1.529(3)
C18 C17 1.529(3)
C18 C20 1.530(3)
C18 H18 0.9800
C20 C25 1.387(3)
C11 C12 1.389(3)
C11 C16 1.398(3)
C24 C23 1.373(3)
C24 C25 1.391(3)
C24 H24 0.9300
C22 C23 1.372(3)
C22 H22 0.9300
C2 C1 1.354(3)
C2 C3 1.453(3)
C2 C10 1.513(3)
C5 C4 1.378(3)
C5 C6 1.405(3)
C5 C1 1.439(3)
C30 C29 1.365(4)
C30 C31 1.378(4)
C30 C33 1.521(3)
C15 C14 1.365(4)
C15 C16 1.394(3)
C15 H15 0.9300
C6 H6 0.9300
C19 C10 1.536(3)
C19 H19 0.9800
C17 H17A 0.9700
C17 H17B 0.9700
C10 H10 0.9800
C25 H25 0.9300
C27 C28 1.370(3)
C27 C32 1.380(3)
C27 C26 1.513(3)
C28 C29 1.389(3)
C28 H28 0.9300
C4 C9 1.390(3)
C12 C13 1.387(3)
C12 H12 0.9300
C16 H16 0.9300
C13 C14 1.369(4)
C13 H13 0.9300
C29 H29 0.9300
C23 H23 0.9300
C31 C32 1.387(3)
C31 H31 0.9300
C26 H26A 0.9700
C26 H26B 0.9700
C32 H32 0.9300
C8 C9 1.379(4)
C8 H8 0.9300
C9 H9 0.9300
C14 H14 0.9300
C33 H33A 0.9600
C33 H33B 0.9600
C33 H33C 0.9600

loop_
_geom_torsion_atom_site_label_1
_geom_torsion_atom_site_label_2
_geom_torsion_atom_site_label_3
_geom_torsion_atom_site_label_4
_geom_torsion
O1 S1 N1 C1 170.90(13)
O2 S1 N1 C1 -60.96(15)
C19 S1 N1 C1 52.38(15)
O1 S1 N1 C26 26.32(17)
O2 S1 N1 C26 154.46(15)
C19 S1 N1 C26 -92.20(16)
C22 C21 C20 C25 0.8(3)
C22 C21 C20 C18 -179.5(2)
C19 C18 C20 C21 -87.4(2)
C17 C18 C20 C21 157.82(19)
C19 C18 C20 C25 92.3(2)
C17 C18 C20 C25 -22.5(3)
C17 N2 C11 C12 148.06(19)
C10 N2 C11 C12 -9.6(3)
C17 N2 C11 C16 -32.4(3)
C10 N2 C11 C16 169.93(18)
C20 C21 C22 C23 -0.4(4)
C8 C7 C6 C5 0.3(4)
C4 C5 C6 C7 -1.9(3)
C1 C5 C6 C7 -179.0(2)
C17 C18 C19 C10 38.85(18)
C20 C18 C19 C10 -83.39(18)
C17 C18 C19 S1 -80.86(16)
C20 C18 C19 S1 156.89(13)
O1 S1 C19 C18 -9.05(16)
O2 S1 C19 C18 -140.08(13)
N1 S1 C19 C18 106.39(14)
O1 S1 C19 C10 -124.31(14)
O2 S1 C19 C10 104.67(14)
N1 S1 C19 C10 -8.87(16)
C4 O3 C3 O4 172.8(2)
C4 O3 C3 C2 -8.1(3)
C1 C2 C3 O4 -174.6(2)
C10 C2 C3 O4 1.0(3)
C1 C2 C3 O3 6.4(3)
C10 C2 C3 O3 -178.03(18)
C11 N2 C17 C18 -153.72(17)
C10 N2 C17 C18 6.4(2)
C19 C18 C17 N2 -27.99(19)
C20 C18 C17 N2 91.44(19)
C11 N2 C10 C2 -61.2(2)
C17 N2 C10 C2 139.44(17)
C11 N2 C10 C19 177.19(16)
C17 N2 C10 C19 17.80(19)
C1 C2 C10 N2 -66.9(2)
C3 C2 C10 N2 117.6(2)
C1 C2 C10 C19 48.8(3)
C3 C2 C10 C19 -126.75(19)
C18 C19 C10 N2 -34.74(17)
S1 C19 C10 N2 86.29(15)
C18 C19 C10 C2 -157.33(16)
S1 C19 C10 C2 -36.3(2)
C21 C20 C25 C24 -0.6(3)
C18 C20 C25 C24 179.7(2)
C23 C24 C25 C20 -0.1(4)
C32 C27 C28 C29 -0.7(4)
C26 C27 C28 C29 -178.0(2)
C6 C5 C4 O3 -177.1(2)
C1 C5 C4 O3 0.3(3)
C6 C5 C4 C9 2.3(3)
C1 C5 C4 C9 179.7(2)
C3 O3 C4 C5 4.9(3)
C3 O3 C4 C9 -174.4(2)
N2 C11 C12 C13 178.30(19)
C16 C11 C12 C13 -1.3(3)
C14 C15 C16 C11 0.8(4)
C12 C11 C16 C15 0.5(3)
N2 C11 C16 C15 -179.1(2)
C11 C12 C13 C14 0.8(3)
C3 C2 C1 N1 174.44(18)
C10 C2 C1 N1 -1.0(3)
C3 C2 C1 C5 -1.5(3)
C10 C2 C1 C5 -176.90(18)
C26 N1 C1 C2 93.7(2)
S1 N1 C1 C2 -51.7(2)
C26 N1 C1 C5 -90.2(2)
S1 N1 C1 C5 124.33(17)
C4 C5 C1 C2 -1.9(3)
C6 C5 C1 C2 175.3(2)
C4 C5 C1 N1 -177.84(18)
C6 C5 C1 N1 -0.7(3)
C31 C30 C29 C28 1.4(4)
C33 C30 C29 C28 -178.8(2)
C27 C28 C29 C30 -1.1(4)
C25 C24 C23 C22 0.6(4)
C21 C22 C23 C24 -0.3(4)
C29 C30 C31 C32 0.0(4)
C33 C30 C31 C32 -179.8(3)
C1 N1 C26 C27 95.6(2)
S1 N1 C26 C27 -122.43(18)
C28 C27 C26 N1 -131.3(2)
C32 C27 C26 N1 51.4(3)
C28 C27 C32 C31 2.0(4)
C26 C27 C32 C31 179.4(3)
C30 C31 C32 C27 -1.7(5)
C6 C7 C8 C9 1.1(4)
C7 C8 C9 C4 -0.8(4)
C5 C4 C9 C8 -0.9(4)
O3 C4 C9 C8 178.4(2)
C16 C15 C14 C13 -1.3(4)
C12 C13 C14 C15 0.4(4)
